data_4508202
loop_
_publ_author_name
'Zhang, Yi'
'Liao, Wei-Qiang'
'Ye, Heng-Yun'
'Fu, Da-Wei'
'Xiong, Ren-Gen'

_publ_section_title
;
 Reversible Phase Transition of
 1,4-Diazoniabicyclo[2.2.2]octane-1-acetate-4-acetic Acid Chloride
 Trihydrate
;
_journal_issue 9
_journal_name_full 'Crystal Growth &amp; Design'
_journal_page_first 4025
_journal_paper_doi 10.1021/cg400829d
_journal_volume 13
_journal_year 2013
_chemical_formula_moiety 'C10 H17 N2 O4, Cl,  3 (H2 O)'
_chemical_formula_sum 'C10 H23 Cl N2 O7'
_chemical_formula_weight 318.75
_chemical_name_systematic
; 
 ? 
;
_space_group_IT_number 14
_symmetry_cell_setting monoclinic
_symmetry_space_group_name_Hall '-P 2yn'
_symmetry_space_group_name_H-M 'P 1 21/n 1'
_atom_sites_solution_hydrogens geom
_atom_sites_solution_primary direct
_atom_sites_solution_secondary difmap
_audit_creation_method SHELXL-97
_cell_angle_alpha 90.00
_cell_angle_beta 98.537(10)
_cell_angle_gamma 90.00
_cell_formula_units_Z 4
_cell_length_a 6.992(4)
_cell_length_b 11.726(6)
_cell_length_c 17.764(9)
_cell_measurement_reflns_used 12903
_cell_measurement_temperature 298(2)
_cell_measurement_theta_max 27.45
_cell_measurement_theta_min 3.08
_cell_volume 1440.3(13)
_computing_cell_refinement CrystalClear
_computing_data_collection 'CrystalClear (Rigaku, 2005)'
_computing_data_reduction CrystalClear
_computing_molecular_graphics 'SHELXTL (Sheldrick, 2008)'
_computing_publication_material SHELXTL
_computing_structure_refinement 'SHELXL-97 (Sheldrick, 1997)'
_computing_structure_solution 'SHELXS-97 (Sheldrick, 1990)'
_diffrn_ambient_temperature 298(2)
_diffrn_detector_area_resol_mean 13.6612
_diffrn_measured_fraction_theta_full 0.987
_diffrn_measured_fraction_theta_max 0.987
_diffrn_measurement_device_type 'Rigaku SCXmini diffractometer'
_diffrn_measurement_method 'omega scans'
_diffrn_radiation_monochromator graphite
_diffrn_radiation_source 'fine-focus sealed tube'
_diffrn_radiation_type MoK\a
_diffrn_radiation_wavelength 0.71073
_diffrn_reflns_av_R_equivalents 0.0513
_diffrn_reflns_av_sigmaI/netI 0.0512
_diffrn_reflns_limit_h_max 9
_diffrn_reflns_limit_h_min -9
_diffrn_reflns_limit_k_max 15
_diffrn_reflns_limit_k_min -15
_diffrn_reflns_limit_l_max 23
_diffrn_reflns_limit_l_min -23
_diffrn_reflns_number 14566
_diffrn_reflns_theta_full 27.48
_diffrn_reflns_theta_max 27.48
_diffrn_reflns_theta_min 2.09
_exptl_absorpt_coefficient_mu 0.298
_exptl_absorpt_correction_T_max 0.920
_exptl_absorpt_correction_T_min 0.898
_exptl_absorpt_correction_type multi-scan
_exptl_absorpt_process_details 'CrystalClear (Rigaku, 2005)'
_exptl_crystal_colour colorless
_exptl_crystal_density_diffrn 1.470
_exptl_crystal_density_method 'not measured'
_exptl_crystal_description block
_exptl_crystal_F_000 680
_exptl_crystal_size_max 0.36
_exptl_crystal_size_mid 0.32
_exptl_crystal_size_min 0.28
_refine_diff_density_max 0.576
_refine_diff_density_min -0.478
_refine_diff_density_rms 0.068
_refine_ls_extinction_method none
_refine_ls_goodness_of_fit_ref 1.060
_refine_ls_hydrogen_treatment mixed
_refine_ls_matrix_type full
_refine_ls_number_parameters 179
_refine_ls_number_reflns 3285
_refine_ls_number_restraints 0
_refine_ls_restrained_S_all 1.060
_refine_ls_R_factor_all 0.0703
_refine_ls_R_factor_gt 0.0610
_refine_ls_shift/su_max 0.000
_refine_ls_shift/su_mean 0.000
_refine_ls_structure_factor_coef Fsqd
_refine_ls_weighting_details 'calc w=1/[\s^2^(Fo^2^)+(0.1110P)^2^+0.6928P] where P=(Fo^2^+2Fc^2^)/3'
_refine_ls_weighting_scheme calc
_refine_ls_wR_factor_gt 0.1863
_refine_ls_wR_factor_ref 0.1939
_reflns_number_gt 2709
_reflns_number_total 3285
_reflns_threshold_expression >2sigma(I)
_cod_data_source_file cg400829d_si_002.cif
_cod_data_source_block 3
_cod_depositor_comments
;
The following automatic conversions were performed:

'_symmetry_cell_setting' value 'Monoclinic' changed to 'monoclinic'
according to /home/saulius/struct/CIF-dictionaries/cif_core.dic
dictionary named 'cif_core.dic' version 2.4.2 from 2011-04-26.

Automatic conversion script
Id: cif_fix_values 1891 2012-01-12 08:04:46Z andrius 
;
_cod_original_cell_volume 1440.4(12)
_cod_original_sg_symbol_Hall '-p 2yn'
_cod_original_sg_symbol_H-M 'p 21/n'
_cod_database_code 4508202

loop_
_symmetry_equiv_pos_as_xyz
'x, y, z'
'-x+1/2, y+1/2, -z+1/2'
'-x, -y, -z'
'x-1/2, -y-1/2, z-1/2'

loop_
_atom_site_label
_atom_site_type_symbol
_atom_site_fract_x
_atom_site_fract_y
_atom_site_fract_z
_atom_site_U_iso_or_equiv
_atom_site_adp_type
_atom_site_occupancy
_atom_site_symmetry_multiplicity
_atom_site_calc_flag
_atom_site_refinement_flags
C1 C 0.2582(3) 0.61903(18) 0.10315(13) 0.0281(5) Uani 1 1 d .
C2 C 0.2922(4) 0.52446(17) 0.16196(12) 0.0281(5) Uani 1 1 d .
H2A H 0.4116 0.5409 0.1955 0.034 Uiso 1 1 calc R
H2B H 0.1884 0.5268 0.1925 0.034 Uiso 1 1 calc R
C3 C 0.2348(4) -0.01813(19) 0.08858(15) 0.0360(6) Uani 1 1 d .
C4 C 0.3625(4) 0.07604(18) 0.06419(14) 0.0334(5) Uani 1 1 d .
H4A H 0.4961 0.0554 0.0815 0.040 Uiso 1 1 calc R
H4B H 0.3449 0.0772 0.0090 0.040 Uiso 1 1 calc R
C5 C 0.3514(4) 0.2049(2) 0.17676(13) 0.0332(5) Uani 1 1 d .
H5A H 0.2450 0.1652 0.1946 0.040 Uiso 1 1 calc R
H5B H 0.4711 0.1691 0.1996 0.040 Uiso 1 1 calc R
C6 C 0.3509(4) 0.3280(2) 0.20051(13) 0.0364(6) Uani 1 1 d .
H6A H 0.4766 0.3480 0.2282 0.044 Uiso 1 1 calc R
H6B H 0.2554 0.3392 0.2342 0.044 Uiso 1 1 calc R
C7 C 0.1170(3) 0.36510(19) 0.08657(14) 0.0318(5) Uani 1 1 d .
H7A H 0.0818 0.4154 0.0434 0.038 Uiso 1 1 calc R
H7B H 0.0151 0.3682 0.1181 0.038 Uiso 1 1 calc R
C8 C 0.1367(3) 0.24397(19) 0.05855(14) 0.0296(5) Uani 1 1 d .
H8A H 0.0352 0.1968 0.0738 0.035 Uiso 1 1 calc R
H8B H 0.1230 0.2435 0.0034 0.035 Uiso 1 1 calc R
C9 C 0.4860(4) 0.26830(19) 0.06362(15) 0.0341(5) Uani 1 1 d .
H9A H 0.6126 0.2418 0.0868 0.041 Uiso 1 1 calc R
H9B H 0.4776 0.2604 0.0089 0.041 Uiso 1 1 calc R
C10 C 0.4626(4) 0.3916(2) 0.08330(16) 0.0357(6) Uani 1 1 d .
H10A H 0.4303 0.4357 0.0370 0.043 Uiso 1 1 calc R
H10B H 0.5834 0.4205 0.1105 0.043 Uiso 1 1 calc R
Cl1 Cl 0.85888(12) 0.46576(7) 0.24578(4) 0.0512(3) Uani 1 1 d .
N1 N 0.3049(3) 0.40460(14) 0.13204(10) 0.0216(4) Uani 1 1 d .
N2 N 0.3316(3) 0.19597(15) 0.09137(10) 0.0249(4) Uani 1 1 d .
O1 O 0.2504(4) 0.71561(14) 0.13893(11) 0.0477(6) Uani 1 1 d .
H1 H 0.2457 0.7684 0.1084 0.072 Uiso 1 1 calc R
O2 O 0.2425(3) 0.60628(14) 0.03480(10) 0.0342(4) Uani 1 1 d .
O3 O 0.1169(3) -0.00076(17) 0.13218(14) 0.0524(6) Uani 1 1 d .
O4 O 0.2715(4) -0.11264(15) 0.05913(13) 0.0527(6) Uani 1 1 d .
O1W O 0.8629(3) 0.19826(17) 0.20032(11) 0.0819(9) Uani 1 1 d .
H1WA H 0.8224 0.1238 0.2231 0.123 Uiso 1 1 d R
H1WB H 0.8698 0.2546 0.2444 0.123 Uiso 1 1 d R
O3W O 0.7973(3) 0.85720(17) 0.11589(11) 0.0604(6) Uani 1 1 d R
H3WB H 0.7329 0.8872 0.1561 0.091 Uiso 1 1 d R
H3WA H 0.9067 0.9046 0.1212 0.091 Uiso 1 1 d R
O2W O 0.7575(6) 0.6229(3) 0.10194(16) 0.0918(11) Uani 1 1 d .
H2WB H 0.7649 0.7017 0.1180 0.138 Uiso 1 1 d R
H2WA H 0.7875 0.5828 0.1481 0.138 Uiso 1 1 d R

loop_
_atom_site_aniso_label
_atom_site_aniso_U_11
_atom_site_aniso_U_22
_atom_site_aniso_U_33
_atom_site_aniso_U_23
_atom_site_aniso_U_13
_atom_site_aniso_U_12
C1 0.0340(12) 0.0176(10) 0.0339(11) -0.0004(8) 0.0091(9) -0.0019(8)
C2 0.0429(13) 0.0155(9) 0.0268(10) -0.0044(8) 0.0082(9) -0.0034(8)
C3 0.0533(15) 0.0154(10) 0.0417(13) 0.0008(9) 0.0150(11) -0.0009(10)
C4 0.0483(14) 0.0145(10) 0.0407(12) -0.0006(8) 0.0179(11) 0.0030(9)
C5 0.0485(14) 0.0216(11) 0.0296(11) 0.0053(8) 0.0065(10) 0.0026(9)
C6 0.0626(16) 0.0229(11) 0.0226(10) 0.0039(8) 0.0030(10) 0.0015(10)
C7 0.0284(11) 0.0217(11) 0.0429(13) -0.0074(9) -0.0029(9) 0.0006(8)
C8 0.0311(11) 0.0201(10) 0.0367(12) -0.0041(8) 0.0021(9) -0.0016(8)
C9 0.0375(13) 0.0214(11) 0.0486(14) 0.0000(9) 0.0236(11) -0.0027(9)
C10 0.0392(13) 0.0201(11) 0.0534(15) -0.0022(9) 0.0252(11) -0.0058(9)
Cl1 0.0549(5) 0.0505(5) 0.0503(4) -0.0004(3) 0.0147(3) -0.0129(3)
N1 0.0289(9) 0.0139(8) 0.0228(8) -0.0003(6) 0.0060(7) -0.0029(6)
N2 0.0316(10) 0.0145(8) 0.0304(9) 0.0008(6) 0.0108(7) -0.0003(7)
O1 0.0894(17) 0.0155(8) 0.0413(10) -0.0026(7) 0.0198(10) 0.0007(9)
O2 0.0495(10) 0.0210(8) 0.0322(9) 0.0011(6) 0.0067(7) 0.0006(7)
O3 0.0657(14) 0.0250(9) 0.0743(14) -0.0061(9) 0.0360(12) -0.0100(9)
O4 0.0915(17) 0.0140(8) 0.0590(13) -0.0029(8) 0.0325(12) -0.0017(9)
O1W 0.079(2) 0.072(2) 0.096(2) 0.0029(16) 0.0192(17) -0.0070(15)
O3W 0.0685(15) 0.0596(15) 0.0571(13) -0.0161(11) 0.0225(11) -0.0184(12)
O2W 0.150(3) 0.0585(17) 0.0586(16) 0.0049(13) -0.0122(17) -0.0364(19)

loop_
_atom_type_symbol
_atom_type_description
_atom_type_scat_dispersion_real
_atom_type_scat_dispersion_imag
_atom_type_scat_source
C C 0.0033 0.0016 'International Tables Vol C Tables 4.2.6.8 and 6.1.1.4'
H H 0.0000 0.0000 'International Tables Vol C Tables 4.2.6.8 and 6.1.1.4'
N N 0.0061 0.0033 'International Tables Vol C Tables 4.2.6.8 and 6.1.1.4'
O O 0.0106 0.0060 'International Tables Vol C Tables 4.2.6.8 and 6.1.1.4'
Cl Cl 0.1484 0.1585 'International Tables Vol C Tables 4.2.6.8 and 6.1.1.4'

loop_
_geom_angle_atom_site_label_1
_geom_angle_atom_site_label_2
_geom_angle_atom_site_label_3
_geom_angle
O2 C1 O1 126.3(2)
O2 C1 C2 125.5(2)
O1 C1 C2 108.23(19)
N1 C2 C1 116.69(18)
N1 C2 H2A 108.1
C1 C2 H2A 108.1
N1 C2 H2B 108.1
C1 C2 H2B 108.1
H2A C2 H2B 107.3
O3 C3 O4 126.9(2)
O3 C3 C4 122.4(2)
O4 C3 C4 110.7(2)
N2 C4 C3 117.8(2)
N2 C4 H4A 107.9
C3 C4 H4A 107.9
N2 C4 H4B 107.9
C3 C4 H4B 107.9
H4A C4 H4B 107.2
C6 C5 N2 110.23(17)
C6 C5 H5A 109.6
N2 C5 H5A 109.6
C6 C5 H5B 109.6
N2 C5 H5B 109.6
H5A C5 H5B 108.1
C5 C6 N1 110.76(18)
C5 C6 H6A 109.5
N1 C6 H6A 109.5
C5 C6 H6B 109.5
N1 C6 H6B 109.5
H6A C6 H6B 108.1
N1 C7 C8 110.38(18)
N1 C7 H7A 109.6
C8 C7 H7A 109.6
N1 C7 H7B 109.6
C8 C7 H7B 109.6
H7A C7 H7B 108.1
N2 C8 C7 110.07(18)
N2 C8 H8A 109.6
C7 C8 H8A 109.6
N2 C8 H8B 109.6
C7 C8 H8B 109.6
H8A C8 H8B 108.2
C10 C9 N2 110.88(18)
C10 C9 H9A 109.5
N2 C9 H9A 109.5
C10 C9 H9B 109.5
N2 C9 H9B 109.5
H9A C9 H9B 108.1
C9 C10 N1 110.20(18)
C9 C10 H10A 109.6
N1 C10 H10A 109.6
C9 C10 H10B 109.6
N1 C10 H10B 109.6
H10A C10 H10B 108.1
C10 N1 C6 108.46(19)
C10 N1 C7 108.32(19)
C6 N1 C7 108.27(18)
C10 N1 C2 112.48(16)
C6 N1 C2 106.68(16)
C7 N1 C2 112.48(17)
C5 N2 C8 107.78(18)
C5 N2 C9 109.04(19)
C8 N2 C9 108.19(18)
C5 N2 C4 112.96(17)
C8 N2 C4 112.75(18)
C9 N2 C4 105.97(17)
C1 O1 H1 109.5
H1WA O1W H1WB 103.6
H3WB O3W H3WA 100.0
H2WB O2W H2WA 103.0

loop_
_geom_bond_atom_site_label_1
_geom_bond_atom_site_label_2
_geom_bond_distance
C1 O2 1.212(3)
C1 O1 1.304(3)
C1 C2 1.518(3)
C2 N1 1.510(3)
C2 H2A 0.9700
C2 H2B 0.9700
C3 O3 1.229(3)
C3 O4 1.268(3)
C3 C4 1.523(3)
C4 N2 1.513(3)
C4 H4A 0.9700
C4 H4B 0.9700
C5 C6 1.504(3)
C5 N2 1.506(3)
C5 H5A 0.9700
C5 H5B 0.9700
C6 N1 1.508(3)
C6 H6A 0.9700
C6 H6B 0.9700
C7 N1 1.509(3)
C7 C8 1.518(3)
C7 H7A 0.9700
C7 H7B 0.9700
C8 N2 1.509(3)
C8 H8A 0.9700
C8 H8B 0.9700
C9 C10 1.502(3)
C9 N2 1.512(3)
C9 H9A 0.9700
C9 H9B 0.9700
C10 N1 1.507(3)
C10 H10A 0.9700
C10 H10B 0.9700
O1 H1 0.8200
O1W H1WA 1.0196
O1W H1WB 1.0202
O3W H3WB 0.9651
O3W H3WA 0.9389
O2W H2WB 0.9655
O2W H2WA 0.9426

loop_
_geom_hbond_atom_site_label_D
_geom_hbond_atom_site_label_H
_geom_hbond_atom_site_label_A
_geom_hbond_distance_DH
_geom_hbond_distance_HA
_geom_hbond_distance_DA
_geom_hbond_angle_DHA
_geom_hbond_site_symmetry_A
O1 H1 O4 0.82 1.67 2.480(3) 168.3 1_565
O1W H1WA Cl1 1.02 2.36 3.346(2) 163.1 2_645
O1W H1WB Cl1 1.02 2.48 3.240(3) 131.1 .
O3W H3WB Cl1 0.97 2.15 3.106(2) 169.5 2_655
O3W H3WA O3 0.94 1.83 2.768(3) 178.8 1_665
O2W H2WB O3W 0.97 1.84 2.768(4) 160.6 .
O2W H2WA Cl1 0.94 2.21 3.145(3) 171.5 .

loop_
_geom_torsion_atom_site_label_1
_geom_torsion_atom_site_label_2
_geom_torsion_atom_site_label_3
_geom_torsion_atom_site_label_4
_geom_torsion
O2 C1 C2 N1 -0.8(4)
O1 C1 C2 N1 179.7(2)
O3 C3 C4 N2 -3.9(4)
O4 C3 C4 N2 177.3(2)
N2 C5 C6 N1 7.4(3)
N1 C7 C8 N2 5.7(3)
N2 C9 C10 N1 5.9(3)
C9 C10 N1 C6 54.9(3)
C9 C10 N1 C7 -62.4(3)
C9 C10 N1 C2 172.6(2)
C5 C6 N1 C10 -63.0(3)
C5 C6 N1 C7 54.3(3)
C5 C6 N1 C2 175.6(2)
C8 C7 N1 C10 55.6(2)
C8 C7 N1 C6 -61.8(2)
C8 C7 N1 C2 -179.41(18)
C1 C2 N1 C10 57.8(3)
C1 C2 N1 C6 176.6(2)
C1 C2 N1 C7 -64.8(3)
C6 C5 N2 C8 -63.8(2)
C6 C5 N2 C9 53.4(3)
C6 C5 N2 C4 171.0(2)
C7 C8 N2 C5 55.9(2)
C7 C8 N2 C9 -61.8(2)
C7 C8 N2 C4 -178.70(19)
C10 C9 N2 C5 -61.5(3)
C10 C9 N2 C8 55.4(3)
C10 C9 N2 C4 176.6(2)
C3 C4 N2 C5 56.6(3)
C3 C4 N2 C8 -65.9(3)
C3 C4 N2 C9 176.0(2)
